data_2023146
loop_
_publ_author_name
'Madhan, S.'
'NizamMohideen, M.'
'Harikrishnan, K.'
'MohanaKrishnan, Arasambattu K.'

_publ_section_title
;
 The crystal structures and Hirshfeld surface analysis of three new
 bromo-substituted 3-methyl-1-(phenylsulfonyl)-1H-indole derivatives
;
_journal_coeditor_code NU2005
_journal_issue 6
_journal_name_full 'Acta Crystallographica Section E Crystallographic Communications'
_journal_page_first 682
_journal_page_last 690
_journal_paper_doi 10.1107/S2056989024004985
_journal_volume 80
_journal_year 2024
_chemical_formula_iupac 'C16 H14 Br N O2 S'
_chemical_formula_moiety 'C16 H14 Br N O2 S'
_chemical_formula_sum 'C16 H14 Br N O2 S'
_chemical_formula_weight 364.25
_chemical_name_systematic
;
2-(Bromomethyl)-3-methyl-1-(phenylsulfonyl)-1<i>H</i>-indole
;
_space_group_crystal_system monoclinic
_space_group_IT_number 14
_space_group_name_Hall '-P 2ybc'
_space_group_name_H-M_alt 'P 1 21/c 1'
_atom_sites_solution_hydrogens geom
_atom_sites_solution_primary direct
_atom_sites_solution_secondary difmap
_audit_creation_method SHELXL-2019/3
_cell_angle_alpha 90
_cell_angle_beta 99.04(3)
_cell_angle_gamma 90
_cell_formula_units_Z 4
_cell_length_a 7.979(6)
_cell_length_b 11.100(8)
_cell_length_c 17.540(14)
_cell_measurement_reflns_used 66991
_cell_measurement_temperature 298(2)
_cell_measurement_theta_max 24.996
_cell_measurement_theta_min 1.403
_cell_volume 1534(2)
_computing_cell_refinement
;
SAINT (Bruker, 2016)
;
_computing_data_collection
;
APEX2 (Bruker, 2016)
;
_computing_data_reduction
;
SAINT (Bruker, 2016)
;
_computing_molecular_graphics
;
ORTEP-3 for Windows (Farrugia, 2012) and Mercury (Macrae <i>et al.</i>,
2020)
;
_computing_publication_material
;
WinGX (Farrugia, 2012), publCIF (Westrip, 2010) and PLATON
(Spek, 2020)
;
_computing_structure_refinement
;
<i>SHELXL2018/3</i> (Sheldrick, 2015)
;
_computing_structure_solution
;
<i>SHELXS2018/3</i> (Sheldrick, 2008)
;
_diffrn_ambient_temperature 298(2)
_diffrn_measured_fraction_theta_full 0.995
_diffrn_measured_fraction_theta_max 0.992
_diffrn_measurement_device_type 'Bruker D8 Venture Diffractometer'
_diffrn_measurement_method '\w and \f scans'
_diffrn_radiation_type MoK\a
_diffrn_radiation_wavelength 0.71073
_diffrn_reflns_av_R_equivalents 0.0490
_diffrn_reflns_av_unetI/netI 0.0232
_diffrn_reflns_limit_h_max 10
_diffrn_reflns_limit_h_min -11
_diffrn_reflns_limit_k_max 15
_diffrn_reflns_limit_k_min -15
_diffrn_reflns_limit_l_max 24
_diffrn_reflns_limit_l_min -24
_diffrn_reflns_number 66991
_diffrn_reflns_theta_full 25.242
_diffrn_reflns_theta_max 30.042
_diffrn_reflns_theta_min 3.237
_diffrn_source 'micro focus sealed tube'
_exptl_absorpt_coefficient_mu 2.819
_exptl_absorpt_correction_T_max 0.7531
_exptl_absorpt_correction_T_min 0.5894
_exptl_absorpt_correction_type multi-scan
_exptl_absorpt_process_details
;
(<i>SADABS</i>; Krause <i>et al.</i>,  2015)
;
_exptl_crystal_colour Colorless
_exptl_crystal_density_diffrn 1.577
_exptl_crystal_description prism
_exptl_crystal_F_000 736
_exptl_crystal_size_max 0.296
_exptl_crystal_size_mid 0.242
_exptl_crystal_size_min 0.066
_refine_diff_density_max 0.750
_refine_diff_density_min -0.797
_refine_ls_extinction_method none
_refine_ls_goodness_of_fit_ref 1.098
_refine_ls_hydrogen_treatment constr
_refine_ls_matrix_type full
_refine_ls_number_parameters 191
_refine_ls_number_reflns 4464
_refine_ls_number_restraints 0
_refine_ls_restrained_S_all 1.098
_refine_ls_R_factor_all 0.0771
_refine_ls_R_factor_gt 0.0456
_refine_ls_shift/su_max 0.001
_refine_ls_shift/su_mean 0.000
_refine_ls_structure_factor_coef Fsqd
_refine_ls_weighting_details 'w=1/[\s^2^(Fo^2^)+(0.0434P)^2^+1.2291P] where P=(Fo^2^+2Fc^2^)/3'
_refine_ls_weighting_scheme calc
_refine_ls_wR_factor_gt 0.1018
_refine_ls_wR_factor_ref 0.1178
_reflns_number_gt 3158
_reflns_number_total 4464
_reflns_threshold_expression 'I > 2\s(I)'
_cod_data_source_file nu2005.cif
_cod_data_source_block I
_cod_original_sg_symbol_H-M 'P 21/c'
_cod_database_code 2023146
_shelx_space_group_comment
;
The symmetry employed for this shelxl refinement is uniquely defined
by the following loop, which should always be used as a source of
symmetry information in preference to the above space-group names.
They are only intended as comments.
;
_shelx_estimated_absorpt_t_min 0.489
_shelx_estimated_absorpt_t_max 0.836

loop_
_space_group_symop_operation_xyz
'x, y, z'
'-x, y+1/2, -z+1/2'
'-x, -y, -z'
'x, -y-1/2, z-1/2'

loop_
_atom_site_type_symbol
_atom_site_label
_atom_site_fract_x
_atom_site_fract_y
_atom_site_fract_z
_atom_site_U_iso_or_equiv
_atom_site_adp_type
_atom_site_calc_flag
_atom_site_occupancy
_atom_site_disorder_assembly
_atom_site_disorder_group
C C1 0.3530(3) 0.4783(2) 0.58255(14) 0.0345(5) Uani d 1 . .
C C2 0.3824(3) 0.3757(2) 0.62843(16) 0.0439(6) Uani d 1 . .
H H2 0.446932 0.378932 0.677377 0.053 Uiso calc 1 . .
C C3 0.3113(4) 0.2684(2) 0.59810(18) 0.0513(7) Uani d 1 . .
H H3 0.328360 0.198413 0.627406 0.062 Uiso calc 1 . .
C C4 0.2149(4) 0.2635(3) 0.5247(2) 0.0570(7) Uani d 1 . .
H H4 0.168902 0.190393 0.505784 0.068 Uiso calc 1 . .
C C5 0.1868(4) 0.3654(3) 0.47978(18) 0.0526(7) Uani d 1 . .
H H5 0.122660 0.361549 0.430761 0.063 Uiso calc 1 . .
C C6 0.2562(3) 0.4750(2) 0.50893(14) 0.0387(5) Uani d 1 . .
C C7 0.2515(3) 0.5952(2) 0.47726(15) 0.0428(6) Uani d 1 . .
C C8 0.3405(3) 0.6691(2) 0.53034(14) 0.0398(5) Uani d 1 . .
C C9 0.2921(3) 0.6242(2) 0.73345(14) 0.0385(5) Uani d 1 . .
C C10 0.2971(4) 0.5343(3) 0.78836(17) 0.0537(7) Uani d 1 . .
H H10 0.395387 0.489561 0.803309 0.064 Uiso calc 1 . .
C C11 0.1513(5) 0.5123(3) 0.8207(2) 0.0656(9) Uani d 1 . .
H H11 0.151977 0.452309 0.857811 0.079 Uiso calc 1 . .
C C12 0.0065(4) 0.5786(3) 0.7982(2) 0.0620(8) Uani d 1 . .
H H12 -0.090984 0.562026 0.819260 0.074 Uiso calc 1 . .
C C13 0.0053(4) 0.6692(3) 0.74490(18) 0.0585(8) Uani d 1 . .
H H13 -0.092489 0.714723 0.730838 0.070 Uiso calc 1 . .
C C14 0.1477(3) 0.6933(3) 0.71194(15) 0.0482(6) Uani d 1 . .
H H14 0.146765 0.754810 0.675899 0.058 Uiso calc 1 . .
C C15 0.3845(4) 0.7966(2) 0.51928(19) 0.0540(7) Uani d 1 . .
H H15A 0.397273 0.808599 0.465716 0.065 Uiso calc 1 . .
H H15B 0.493150 0.813659 0.550710 0.065 Uiso calc 1 . .
C C16 0.1665(5) 0.6285(3) 0.39759(17) 0.0642(9) Uani d 1 . .
H H16A 0.177941 0.713609 0.389959 0.096 Uiso calc 1 . .
H H16B 0.048275 0.607924 0.391753 0.096 Uiso calc 1 . .
H H16C 0.218751 0.585444 0.360103 0.096 Uiso calc 1 . .
N N1 0.4082(3) 0.59886(17) 0.59670(12) 0.0369(4) Uani d 1 . .
O O1 0.5039(3) 0.77321(19) 0.68162(13) 0.0614(6) Uani d 1 . .
O O2 0.6017(2) 0.5675(2) 0.72121(13) 0.0596(6) Uani d 1 . .
S S1 0.47047(8) 0.64724(6) 0.68698(4) 0.04217(16) Uani d 1 . .
Br Br1 0.21361(5) 0.91337(3) 0.54636(2) 0.07195(15) Uani d 1 . .

loop_
_atom_site_aniso_label
_atom_site_aniso_U_11
_atom_site_aniso_U_22
_atom_site_aniso_U_33
_atom_site_aniso_U_12
_atom_site_aniso_U_13
_atom_site_aniso_U_23
C1 0.0357(11) 0.0336(11) 0.0354(12) -0.0001(9) 0.0087(9) -0.0030(9)
C2 0.0492(14) 0.0417(13) 0.0413(13) 0.0019(11) 0.0085(11) 0.0015(11)
C3 0.0574(17) 0.0350(13) 0.0632(18) 0.0002(12) 0.0148(14) 0.0037(12)
C4 0.0605(18) 0.0385(14) 0.071(2) -0.0082(13) 0.0083(15) -0.0132(14)
C5 0.0523(16) 0.0507(16) 0.0517(16) 0.0003(13) -0.0014(13) -0.0157(13)
C6 0.0379(12) 0.0400(13) 0.0385(13) 0.0043(10) 0.0069(10) -0.0064(10)
C7 0.0480(14) 0.0442(14) 0.0369(12) 0.0126(11) 0.0086(11) -0.0006(11)
C8 0.0486(14) 0.0343(12) 0.0395(13) 0.0082(10) 0.0162(11) 0.0029(10)
C9 0.0442(13) 0.0389(12) 0.0319(11) -0.0030(10) 0.0042(10) -0.0091(10)
C10 0.0686(19) 0.0485(16) 0.0460(15) 0.0103(14) 0.0153(14) 0.0029(13)
C11 0.092(3) 0.0532(18) 0.0582(19) -0.0030(17) 0.0335(18) 0.0052(15)
C12 0.0607(19) 0.074(2) 0.0563(18) -0.0052(16) 0.0254(15) -0.0081(16)
C13 0.0460(15) 0.077(2) 0.0536(17) 0.0048(15) 0.0101(13) -0.0018(16)
C14 0.0479(14) 0.0577(17) 0.0382(13) 0.0023(13) 0.0042(11) 0.0022(12)
C15 0.0698(19) 0.0387(14) 0.0599(18) 0.0037(13) 0.0303(15) 0.0048(12)
C16 0.079(2) 0.070(2) 0.0418(15) 0.0249(18) 0.0027(14) 0.0042(15)
N1 0.0430(11) 0.0327(10) 0.0356(10) -0.0025(8) 0.0082(8) -0.0037(8)
O1 0.0733(14) 0.0497(12) 0.0623(13) -0.0260(11) 0.0137(11) -0.0174(10)
O2 0.0384(10) 0.0789(15) 0.0577(12) 0.0025(10) -0.0047(9) -0.0067(11)
S1 0.0380(3) 0.0465(4) 0.0413(3) -0.0093(3) 0.0036(2) -0.0100(3)
Br1 0.1035(3) 0.03893(17) 0.0794(3) 0.01814(16) 0.0331(2) 0.00174(15)

loop_
_atom_type_symbol
_atom_type_description
_atom_type_scat_dispersion_real
_atom_type_scat_dispersion_imag
_atom_type_scat_source
C C 0.0033 0.0016 'International Tables Vol C Tables 4.2.6.8 and 6.1.1.4'
H H 0.0000 0.0000 'International Tables Vol C Tables 4.2.6.8 and 6.1.1.4'
N N 0.0061 0.0033 'International Tables Vol C Tables 4.2.6.8 and 6.1.1.4'
O O 0.0106 0.0060 'International Tables Vol C Tables 4.2.6.8 and 6.1.1.4'
S S 0.1246 0.1234 'International Tables Vol C Tables 4.2.6.8 and 6.1.1.4'
Br Br -0.2901 2.4595 'International Tables Vol C Tables 4.2.6.8 and 6.1.1.4'

loop_
_geom_angle_atom_site_label_1
_geom_angle_atom_site_label_2
_geom_angle_atom_site_label_3
_geom_angle_site_symmetry_1
_geom_angle_site_symmetry_3
_geom_angle
_geom_angle_publ_flag
C2 C1 C6 . . 122.0(2) ?
C2 C1 N1 . . 130.6(2) ?
C6 C1 N1 . . 107.3(2) ?
C3 C2 C1 . . 117.3(3) ?
C3 C2 H2 . . 121.4 ?
C1 C2 H2 . . 121.4 ?
C2 C3 C4 . . 121.4(3) ?
C2 C3 H3 . . 119.3 ?
C4 C3 H3 . . 119.3 ?
C5 C4 C3 . . 120.9(3) ?
C5 C4 H4 . . 119.6 ?
C3 C4 H4 . . 119.6 ?
C4 C5 C6 . . 119.1(3) ?
C4 C5 H5 . . 120.5 ?
C6 C5 H5 . . 120.5 ?
C1 C6 C5 . . 119.4(2) ?
C1 C6 C7 . . 108.0(2) ?
C5 C6 C7 . . 132.7(2) ?
C8 C7 C6 . . 108.4(2) ?
C8 C7 C16 . . 127.0(3) ?
C6 C7 C16 . . 124.5(3) ?
C7 C8 N1 . . 108.6(2) ?
C7 C8 C15 . . 126.8(3) ?
N1 C8 C15 . . 124.0(3) ?
C10 C9 C14 . . 121.4(3) ?
C10 C9 S1 . . 119.2(2) ?
C14 C9 S1 . . 119.4(2) ?
C9 C10 C11 . . 118.4(3) ?
C9 C10 H10 . . 120.8 ?
C11 C10 H10 . . 120.8 ?
C12 C11 C10 . . 120.5(3) ?
C12 C11 H11 . . 119.8 ?
C10 C11 H11 . . 119.8 ?
C13 C12 C11 . . 120.2(3) ?
C13 C12 H12 . . 119.9 ?
C11 C12 H12 . . 119.9 ?
C12 C13 C14 . . 120.6(3) ?
C12 C13 H13 . . 119.7 ?
C14 C13 H13 . . 119.7 ?
C13 C14 C9 . . 118.9(3) ?
C13 C14 H14 . . 120.6 ?
C9 C14 H14 . . 120.6 ?
C8 C15 Br1 . . 113.97(19) ?
C8 C15 H15A . . 108.8 ?
Br1 C15 H15A . . 108.8 ?
C8 C15 H15B . . 108.8 ?
Br1 C15 H15B . . 108.8 ?
H15A C15 H15B . . 107.7 ?
C7 C16 H16A . . 109.5 ?
C7 C16 H16B . . 109.5 ?
H16A C16 H16B . . 109.5 ?
C7 C16 H16C . . 109.5 ?
H16A C16 H16C . . 109.5 ?
H16B C16 H16C . . 109.5 ?
C1 N1 C8 . . 107.7(2) ?
C1 N1 S1 . . 120.44(16) ?
C8 N1 S1 . . 127.74(17) ?
O1 S1 O2 . . 120.11(14) ?
O1 S1 N1 . . 106.42(12) ?
O2 S1 N1 . . 106.72(12) ?
O1 S1 C9 . . 110.12(13) ?
O2 S1 C9 . . 107.87(14) ?
N1 S1 C9 . . 104.46(12) ?

loop_
_geom_bond_atom_site_label_1
_geom_bond_atom_site_label_2
_geom_bond_site_symmetry_2
_geom_bond_distance
_geom_bond_publ_flag
C1 C2 . 1.393(4) ?
C1 C6 . 1.397(4) ?
C1 N1 . 1.419(3) ?
C2 C3 . 1.388(4) ?
C2 H2 . 0.9300 ?
C3 C4 . 1.393(5) ?
C3 H3 . 0.9300 ?
C4 C5 . 1.377(5) ?
C4 H4 . 0.9300 ?
C5 C6 . 1.399(4) ?
C5 H5 . 0.9300 ?
C6 C7 . 1.444(4) ?
C7 C8 . 1.355(4) ?
C7 C16 . 1.501(4) ?
C8 N1 . 1.434(3) ?
C8 C15 . 1.478(4) ?
C9 C10 . 1.384(4) ?
C9 C14 . 1.386(4) ?
C9 S1 . 1.766(3) ?
C10 C11 . 1.394(5) ?
C10 H10 . 0.9300 ?
C11 C12 . 1.374(5) ?
C11 H11 . 0.9300 ?
C12 C13 . 1.372(5) ?
C12 H12 . 0.9300 ?
C13 C14 . 1.379(4) ?
C13 H13 . 0.9300 ?
C14 H14 . 0.9300 ?
C15 Br1 . 1.992(3) ?
C15 H15A . 0.9700 ?
C15 H15B . 0.9700 ?
C16 H16A . 0.9600 ?
C16 H16B . 0.9600 ?
C16 H16C . 0.9600 ?
N1 S1 . 1.672(2) ?
O1 S1 . 1.429(2) ?
O2 S1 . 1.430(2) ?

loop_
_geom_hbond_atom_site_label_D
_geom_hbond_atom_site_label_H
_geom_hbond_atom_site_label_A
_geom_hbond_site_symmetry_A
_geom_hbond_distance_DH
_geom_hbond_distance_HA
_geom_hbond_distance_DA
_geom_hbond_angle_DHA
_geom_hbond_publ_flag
C2 H2 O2 . 0.93 2.49 3.057(4) 120 yes
C2 H2 O1 2_646 0.93 2.71 3.503(4) 144 yes
C10 H10 O1 2_646 0.93 2.53 3.306(4) 141 yes
C12 H12 O2 1_455 0.93 2.77 3.302(5) 118 yes
C13 H13 O2 1_455 0.93 2.92 3.376(4) 112 yes
C16 H16C O2 3_666 0.96 2.76 3.702(4) 168 yes
C4 H4 Br1 1_545 0.93 3.16 3.905(4) 138 yes
C12 H12 Br1 2_546 0.93 3.16 3.922(4) 141 yes
C14 H14 Br1 . 0.93 2.99 3.894(4) 165 yes
C16 H16A <i>Cg</i>(C9--C14) 4_575 0.96 2.97 3.765(4) 142 yes
C16 H16B <i>Cg</i>(C1--C6) 3_566 0.96 2.97 3.823(5) 149 yes

loop_
_geom_torsion_atom_site_label_1
_geom_torsion_atom_site_label_2
_geom_torsion_atom_site_label_3
_geom_torsion_atom_site_label_4
_geom_torsion_site_symmetry_1
_geom_torsion_site_symmetry_2
_geom_torsion_site_symmetry_3
_geom_torsion_site_symmetry_4
_geom_torsion
_geom_torsion_publ_flag
C6 C1 C2 C3 . . . . 0.0(4) ?
N1 C1 C2 C3 . . . . -179.5(2) ?
C1 C2 C3 C4 . . . . 0.2(4) ?
C2 C3 C4 C5 . . . . -0.1(5) ?
C3 C4 C5 C6 . . . . -0.2(5) ?
C2 C1 C6 C5 . . . . -0.3(4) ?
N1 C1 C6 C5 . . . . 179.3(2) ?
C2 C1 C6 C7 . . . . -179.7(2) ?
N1 C1 C6 C7 . . . . -0.1(3) ?
C4 C5 C6 C1 . . . . 0.4(4) ?
C4 C5 C6 C7 . . . . 179.6(3) ?
C1 C6 C7 C8 . . . . -0.8(3) ?
C5 C6 C7 C8 . . . . 179.9(3) ?
C1 C6 C7 C16 . . . . 177.2(3) ?
C5 C6 C7 C16 . . . . -2.1(5) ?
C6 C7 C8 N1 . . . . 1.3(3) ?
C16 C7 C8 N1 . . . . -176.6(3) ?
C6 C7 C8 C15 . . . . 172.8(2) ?
C16 C7 C8 C15 . . . . -5.0(5) ?
C14 C9 C10 C11 . . . . 1.5(4) ?
S1 C9 C10 C11 . . . . -175.9(2) ?
C9 C10 C11 C12 . . . . 0.1(5) ?
C10 C11 C12 C13 . . . . -1.5(5) ?
C11 C12 C13 C14 . . . . 1.4(5) ?
C12 C13 C14 C9 . . . . 0.2(5) ?
C10 C9 C14 C13 . . . . -1.6(4) ?
S1 C9 C14 C13 . . . . 175.7(2) ?
C7 C8 C15 Br1 . . . . 90.8(3) ?
N1 C8 C15 Br1 . . . . -98.9(3) ?
C2 C1 N1 C8 . . . . -179.5(2) ?
C6 C1 N1 C8 . . . . 0.8(3) ?
C2 C1 N1 S1 . . . . -20.7(4) ?
C6 C1 N1 S1 . . . . 159.66(17) ?
C7 C8 N1 C1 . . . . -1.3(3) ?
C15 C8 N1 C1 . . . . -173.2(2) ?
C7 C8 N1 S1 . . . . -158.14(19) ?
C15 C8 N1 S1 . . . . 30.0(3) ?
C1 N1 S1 O1 . . . . -175.28(19) ?
C8 N1 S1 O1 . . . . -21.1(2) ?
C1 N1 S1 O2 . . . . 55.3(2) ?
C8 N1 S1 O2 . . . . -150.5(2) ?
C1 N1 S1 C9 . . . . -58.8(2) ?
C8 N1 S1 C9 . . . . 95.4(2) ?
C10 C9 S1 O1 . . . . -136.9(2) ?
C14 C9 S1 O1 . . . . 45.7(2) ?
C10 C9 S1 O2 . . . . -4.1(3) ?
C14 C9 S1 O2 . . . . 178.5(2) ?
C10 C9 S1 N1 . . . . 109.2(2) ?
C14 C9 S1 N1 . . . . -68.2(2) ?
